data_7013719
loop_
_publ_author_name
'Velders, Aldrik H.'
'van der Schilden, Karlijn'
'Hotze, Anna C. G.'
'Reedijk, Jan'
'Kooijman, Huub'
'Spek, Anthony L.'

_publ_section_title
;
 Dichlorobis(2-phenylazopyridine)ruthenium(II) complexes:
 characterisation, spectroscopic and structural properties of four
 isomers.
;
_journal_issue 3
_journal_name_full 'Dalton transactions (Cambridge, England : 2003)'
_journal_page_first 448
_journal_page_last 455
_journal_paper_doi 10.1039/b313182c
_journal_year 2004
_chemical_compound_source 'see text'
_chemical_formula_moiety 'C22 H18 Cl2 N6 Ru, C6 H6'
_chemical_formula_sum 'C28 H24 Cl2 N6 Ru'
_chemical_formula_weight 616.50
_chemical_name_systematic
;
?
;
_space_group_IT_number 14
_symmetry_cell_setting monoclinic
_symmetry_Int_Tables_number 14
_symmetry_space_group_name_Hall '-P 2ybc'
_symmetry_space_group_name_H-M 'P 1 21/c 1'
_atom_sites_solution_hydrogens geom
_atom_sites_solution_primary direct
_atom_sites_solution_secondary difmap
_cell_angle_alpha 90
_cell_angle_beta 109.957(12)
_cell_angle_gamma 90
_cell_formula_units_Z 2
_cell_length_a 9.175(3)
_cell_length_b 9.7409(18)
_cell_length_c 15.8783(17)
_cell_measurement_reflns_used 428
_cell_measurement_temperature 150
_cell_measurement_theta_max 25.0
_cell_measurement_theta_min 2.0
_cell_volume 1333.9(5)
_computing_cell_refinement 'Denzo (Otwinowski & Minor, 1997)'
_computing_data_collection 'Collect (Nonius, 1998)'
_computing_data_reduction 'Denzo (Otwinowski & Minor, 1997)'
_computing_molecular_graphics 'PLATON (Spek, 2003)'
_computing_publication_material 'PLATON (Spek, 2003)'
_computing_structure_refinement 'SHELXL-97 (Sheldrick, 1997)'
_computing_structure_solution 'SHELXS86 (Sheldrick, 1986)'
_diffrn_ambient_temperature 150
_diffrn_detector_area_resol_mean 18.4
_diffrn_measured_fraction_theta_full 0.966
_diffrn_measured_fraction_theta_max 0.966
_diffrn_measurement_device_type 'Nonius Kappa CCD area detector'
_diffrn_measurement_method '\f scans and \w scans with \k offset'
_diffrn_radiation_monochromator graphite
_diffrn_radiation_probe x-ray
_diffrn_radiation_source 'Rotating Anode'
_diffrn_radiation_type MoK\a
_diffrn_radiation_wavelength 0.71073
_diffrn_reflns_av_R_equivalents 0.0593
_diffrn_reflns_av_sigmaI/netI 0.0798
_diffrn_reflns_limit_h_max 11
_diffrn_reflns_limit_h_min -11
_diffrn_reflns_limit_k_max 12
_diffrn_reflns_limit_k_min -11
_diffrn_reflns_limit_l_max 20
_diffrn_reflns_limit_l_min -20
_diffrn_reflns_number 8545
_diffrn_reflns_reduction_process
;
?
;
_diffrn_reflns_theta_full 27.53
_diffrn_reflns_theta_max 27.53
_diffrn_reflns_theta_min 2.36
_diffrn_standards_number 0
_exptl_absorpt_coefficient_mu 0.817
_exptl_absorpt_correction_type none
_exptl_crystal_colour green
_exptl_crystal_density_diffrn 1.535
_exptl_crystal_density_method 'Not Measured'
_exptl_crystal_description block
_exptl_crystal_F_000 624
_exptl_crystal_size_max 0.10
_exptl_crystal_size_mid 0.10
_exptl_crystal_size_min 0.05
_refine_diff_density_max 0.603
_refine_diff_density_min -0.986
_refine_diff_density_rms 0.085
_refine_ls_abs_structure_Flack none
_refine_ls_extinction_method none
_refine_ls_goodness_of_fit_ref 1.034
_refine_ls_matrix_type full
_refine_ls_number_parameters 169
_refine_ls_number_reflns 2962
_refine_ls_number_restraints 0
_refine_ls_restrained_S_all 1.034
_refine_ls_R_factor_all 0.0815
_refine_ls_R_factor_gt 0.0452
_refine_ls_shift/su_max 0.000
_refine_ls_shift/su_mean 0.000
_refine_ls_structure_factor_coef Fsqd
_refine_ls_weighting_details 'w=1/[\s^2^(F~o~^2^)+0.53P] where P=(F~o~^2^+2Fc^2^)/3'
_refine_ls_weighting_scheme calc
_refine_ls_wR_factor_gt 0.0839
_refine_ls_wR_factor_ref 0.0946
_reflns_number_gt 1991
_reflns_number_total 2962
_reflns_threshold_expression I>2\s(I)
_cod_data_source_file b313182c.txt
_cod_data_source_block delta-Cl
_cod_depositor_comments
;
The following automatic conversions were performed:
'_symmetry_cell_setting' value 'Monoclinic' changed to 'monoclinic'
according to '/home/saulius/struct/CIF-dictionaries/cif_core.dic'
dictionary named 'cif_core.dic' version 2.4.1 from 2010-06-29.

Automatic conversion script
Id: cif_fix_enum 1527 2010-12-29 10:47:43Z saulius 
;
_cod_original_sg_symbol_H-M 'P 21/c'
_cod_database_code 7013719

loop_
_symmetry_equiv_pos_as_xyz
x,y,z
-x,1/2+y,1/2-z
-x,-y,-z
x,1/2-y,1/2+z

loop_
_atom_site_aniso_label
_atom_site_aniso_U_11
_atom_site_aniso_U_22
_atom_site_aniso_U_33
_atom_site_aniso_U_23
_atom_site_aniso_U_13
_atom_site_aniso_U_12
Ru1 0.0283(2) 0.0229(2) 0.0190(2) 0.0000(2) 0.0092(2) -0.0018(2)
Cl1 0.0382(5) 0.0235(4) 0.0269(4) -0.0008(4) 0.0139(4) -0.0024(4)
N1 0.0284(15) 0.0231(13) 0.0210(13) -0.0004(12) 0.0078(12) -0.0036(13)
N7 0.0298(18) 0.0346(15) 0.0261(16) -0.0009(13) 0.0103(14) -0.0024(14)
N8 0.0282(16) 0.0256(16) 0.0215(13) 0.0007(12) 0.0118(12) -0.0013(13)
C2 0.031(2) 0.0327(18) 0.029(2) -0.0004(16) 0.0134(18) -0.0031(17)
C3 0.029(2) 0.059(3) 0.032(2) -0.0001(18) 0.0108(19) 0.0025(19)
C4 0.031(2) 0.066(3) 0.030(2) 0.0021(19) 0.0013(19) -0.005(2)
C5 0.041(2) 0.048(2) 0.0209(16) -0.0015(19) 0.0087(16) -0.003(2)
C6 0.033(2) 0.032(2) 0.0238(17) -0.0021(15) 0.0117(16) -0.0033(16)
C9 0.0254(17) 0.0325(19) 0.0196(15) -0.0020(15) 0.0099(14) -0.0045(16)
C10 0.041(2) 0.0281(19) 0.031(2) 0.0004(15) 0.0180(19) 0.0027(16)
C11 0.045(3) 0.0282(19) 0.029(2) 0.0054(15) 0.0169(19) 0.0024(17)
C12 0.036(2) 0.0345(18) 0.0243(17) 0.0048(18) 0.0131(16) -0.0005(18)
C13 0.049(3) 0.030(2) 0.029(2) -0.0075(16) 0.0193(19) 0.0006(17)
C14 0.039(2) 0.0290(19) 0.028(2) 0.0024(15) 0.0120(18) 0.0008(16)
C20 0.049(3) 0.038(2) 0.0259(19) -0.0009(17) 0.0124(19) 0.0025(19)
C21 0.038(3) 0.046(2) 0.026(2) -0.0041(17) 0.0104(18) -0.0131(19)
C22 0.034(2) 0.052(2) 0.029(2) -0.0041(17) 0.0128(19) 0.005(2)

loop_
_atom_site_label
_atom_site_type_symbol
_atom_site_thermal_displace_type
_atom_site_fract_x
_atom_site_fract_y
_atom_site_fract_z
_atom_site_occupancy
_atom_site_U_iso_or_equiv
_atom_site_calc_flag
_atom_site_refinement_flags
Ru1 Ru Uani 0.50000 0.50000 0.50000 1.000 0.0231(1) . .
Cl1 Cl Uani 0.49270(10) 0.25532(7) 0.49938(6) 1.000 0.0288(3) . .
N1 N Uani 0.6948(3) 0.4920(2) 0.61333(16) 1.000 0.0243(8) . .
N7 N Uani 0.8110(3) 0.4400(3) 0.50577(19) 1.000 0.0300(9) . .
N8 N Uani 0.6779(3) 0.4806(2) 0.45362(17) 1.000 0.0243(9) . .
C2 C Uani 0.8214(4) 0.4444(3) 0.5957(2) 1.000 0.0301(11) . .
C3 C Uani 0.9596(4) 0.4116(4) 0.6614(2) 1.000 0.0399(14) . .
C4 C Uani 0.9739(5) 0.4328(4) 0.7502(2) 1.000 0.0447(14) . .
C5 C Uani 0.8501(4) 0.4903(3) 0.7687(2) 1.000 0.0371(11) . .
C6 C Uani 0.7149(4) 0.5175(3) 0.6999(2) 1.000 0.0291(11) . .
C9 C Uani 0.6664(4) 0.4868(3) 0.3609(2) 1.000 0.0253(10) . .
C10 C Uani 0.6096(4) 0.6045(3) 0.3128(2) 1.000 0.0319(11) . .
C11 C Uani 0.5906(4) 0.6095(3) 0.2229(2) 1.000 0.0330(14) . .
C12 C Uani 0.6234(4) 0.4958(3) 0.1802(2) 1.000 0.0309(11) . .
C13 C Uani 0.6823(4) 0.3780(3) 0.2294(2) 1.000 0.0345(14) . .
C14 C Uani 0.7071(4) 0.3718(3) 0.3205(2) 1.000 0.0319(11) . .
C20 C Uani -0.0157(4) 0.6410(4) 0.0016(2) 1.000 0.0377(14) . .
C21 C Uani 0.1186(4) 0.5847(4) -0.0045(2) 1.000 0.0368(14) . .
C22 C Uani 0.1346(4) 0.4439(4) -0.0060(2) 1.000 0.0378(12) . .
H3 H Uiso 1.04350 0.37520 0.64630 1.000 0.0480 calc R
H4 H Uiso 1.06640 0.40850 0.79720 1.000 0.0530 calc R
H5 H Uiso 0.85880 0.51070 0.82870 1.000 0.0450 calc R
H6 H Uiso 0.63120 0.55650 0.71410 1.000 0.0350 calc R
H10 H Uiso 0.58380 0.68180 0.34140 1.000 0.0380 calc R
H11 H Uiso 0.55470 0.69160 0.19000 1.000 0.0400 calc R
H12 H Uiso 0.60580 0.49830 0.11770 1.000 0.0370 calc R
H13 H Uiso 0.70600 0.30050 0.20010 1.000 0.0420 calc R
H14 H Uiso 0.75020 0.29220 0.35450 1.000 0.0380 calc R
H20 H Uiso -0.02670 0.73790 0.00270 1.000 0.0450 calc R
H21 H Uiso 0.19980 0.64270 -0.00760 1.000 0.0440 calc R
H22 H Uiso 0.22700 0.40500 -0.01000 1.000 0.0450 calc R

loop_
_atom_type_symbol
_atom_type_description
_atom_type_scat_dispersion_real
_atom_type_scat_dispersion_imag
_atom_type_scat_source
Ru Ru -1.2594 0.8363 'International Tables Vol C Tables 4.2.6.8 and 6.1.1.4'
N N 0.0061 0.0033 'International Tables Vol C Tables 4.2.6.8 and 6.1.1.4'
Cl Cl 0.1484 0.1585 'International Tables Vol C Tables 4.2.6.8 and 6.1.1.4'
H H 0.0000 0.0000 'International Tables Vol C Tables 4.2.6.8 and 6.1.1.4'
C C 0.0033 0.0016 'International Tables Vol C Tables 4.2.6.8 and 6.1.1.4'

loop_
_geom_angle_atom_site_label_1
_geom_angle_atom_site_label_2
_geom_angle_atom_site_label_3
_geom_angle
_geom_angle_site_symmetry_1
_geom_angle_site_symmetry_2
_geom_angle_site_symmetry_3
_geom_angle_publ_flag
Cl1 Ru1 N1 88.89(6) . . . yes
Cl1 Ru1 N8 85.98(6) . . . yes
Cl1 Ru1 Cl1 180.00 . . 3_666 yes
Cl1 Ru1 N1 91.11(6) . . 3_666 yes
Cl1 Ru1 N8 94.02(6) . . 3_666 yes
N1 Ru1 N8 75.30(11) . . . yes
Cl1 Ru1 N1 91.11(6) 3_666 . . yes
N1 Ru1 N1 180.00 . . 3_666 yes
N1 Ru1 N8 104.70(11) . . 3_666 yes
Cl1 Ru1 N8 94.02(6) 3_666 . . yes
N1 Ru1 N8 104.70(11) 3_666 . . yes
N8 Ru1 N8 180.00 . . 3_666 yes
Cl1 Ru1 N1 88.89(6) 3_666 . 3_666 yes
Cl1 Ru1 N8 85.98(6) 3_666 . 3_666 yes
N1 Ru1 N8 75.30(11) 3_666 . 3_666 yes
Ru1 N1 C2 112.27(19) . . . yes
Ru1 N1 C6 131.4(2) . . . yes
C2 N1 C6 116.3(3) . . . yes
N8 N7 C2 111.6(3) . . . yes
Ru1 N8 N7 120.3(2) . . . yes
Ru1 N8 C9 125.7(2) . . . yes
N7 N8 C9 113.2(3) . . . yes
N1 C2 N7 117.0(3) . . . yes
N1 C2 C3 123.5(3) . . . yes
N7 C2 C3 119.4(3) . . . yes
C2 C3 C4 118.6(4) . . . no
C3 C4 C5 118.4(3) . . . no
C4 C5 C6 119.6(3) . . . no
N1 C6 C5 123.3(3) . . . yes
N8 C9 C10 118.9(3) . . . yes
N8 C9 C14 119.7(3) . . . yes
C10 C9 C14 121.4(3) . . . no
C9 C10 C11 119.6(3) . . . no
C10 C11 C12 120.5(3) . . . no
C11 C12 C13 119.6(3) . . . no
C12 C13 C14 121.1(3) . . . no
C9 C14 C13 117.9(3) . . . no
C2 C3 H3 120.78 . . . no
C4 C3 H3 120.60 . . . no
C3 C4 H4 120.76 . . . no
C5 C4 H4 120.80 . . . no
C4 C5 H5 120.22 . . . no
C6 C5 H5 120.18 . . . no
N1 C6 H6 118.42 . . . no
C5 C6 H6 118.24 . . . no
C9 C10 H10 120.23 . . . no
C11 C10 H10 120.19 . . . no
C10 C11 H11 119.76 . . . no
C12 C11 H11 119.77 . . . no
C11 C12 H12 120.22 . . . no
C13 C12 H12 120.22 . . . no
C12 C13 H13 119.40 . . . no
C14 C13 H13 119.52 . . . no
C9 C14 H14 121.04 . . . no
C13 C14 H14 121.09 . . . no
C21 C20 C22 120.1(4) . . 3_565 no
C20 C21 C22 119.9(4) . . . no
C20 C22 C21 120.0(4) 3_565 . . no
C21 C20 H20 119.89 . . . no
C22 C20 H20 120.01 3_565 . . no
C20 C21 H21 120.11 . . . no
C22 C21 H21 120.02 . . . no
C21 C22 H22 119.99 . . . no
C20 C22 H22 119.98 3_565 . . no

loop_
_geom_bond_atom_site_label_1
_geom_bond_atom_site_label_2
_geom_bond_distance
_geom_bond_site_symmetry_1
_geom_bond_site_symmetry_2
_geom_bond_publ_flag
Ru1 Cl1 2.3843(10) . . yes
Ru1 N1 2.060(3) . . yes
Ru1 N8 2.016(3) . . yes
Ru1 Cl1 2.3843(10) . 3_666 yes
Ru1 N1 2.060(3) . 3_666 yes
Ru1 N8 2.016(3) . 3_666 yes
N1 C2 1.366(5) . . yes
N1 C6 1.346(4) . . yes
N7 N8 1.282(4) . . yes
N7 C2 1.399(4) . . yes
N8 C9 1.441(4) . . yes
C2 C3 1.377(5) . . no
C3 C4 1.386(4) . . no
C4 C5 1.385(6) . . no
C5 C6 1.370(5) . . no
C9 C10 1.378(4) . . no
C9 C14 1.403(4) . . no
C10 C11 1.379(4) . . no
C11 C12 1.384(4) . . no
C12 C13 1.390(4) . . no
C13 C14 1.387(4) . . no
C3 H3 0.9496 . . no
C4 H4 0.9491 . . no
C5 H5 0.9495 . . no
C6 H6 0.9503 . . no
C10 H10 0.9501 . . no
C11 H11 0.9505 . . no
C12 H12 0.9498 . . no
C13 H13 0.9501 . . no
C14 H14 0.9504 . . no
C20 C21 1.382(5) . . no
C20 C22 1.390(5) . 3_565 no
C21 C22 1.380(6) . . no
C20 H20 0.9501 . . no
C21 H21 0.9496 . . no
C22 H22 0.9503 . . no

loop_
_geom_contact_atom_site_label_1
_geom_contact_atom_site_label_2
_geom_contact_distance
_geom_contact_site_symmetry_1
_geom_contact_site_symmetry_2
_geom_contact_publ_flag
Ru1 H10 3.3750 . . no
Ru1 H10 3.3750 . 3_666 no
Cl1 N1 3.120(3) . . no
Cl1 N7 3.402(3) . . no
Cl1 N8 3.012(3) . . no
Cl1 C2 3.417(4) . . no
Cl1 C11 3.636(3) . 2_645 no
Cl1 N1 3.181(3) . 3_666 no
Cl1 N8 3.228(3) . 3_666 no
Cl1 C12 3.649(3) . 4_555 no
Cl1 H21 2.9881 . 2_645 no
Cl1 H12 3.0649 . 2_645 no
Cl1 H10 2.9104 . 3_666 no
Cl1 H11 2.9536 . 2_645 no
Cl1 H12 3.0625 . 4_555 no
Cl1 H22 2.8559 . 4_555 no
N1 Cl1 3.120(3) . . no
N1 N7 2.357(4) . . no
N1 N8 2.490(4) . . no
N1 Cl1 3.181(3) . 3_666 no
N1 N8 3.227(4) . 3_666 no
N7 Cl1 3.402(3) . . no
N7 N1 2.357(4) . . no
N8 N1 3.227(4) . 3_666 no
N8 N1 2.490(4) . . no
N8 C2 2.218(4) . . no
N8 Cl1 3.012(3) . . no
N8 Cl1 3.228(3) . 3_666 no
N7 H20 2.8270 . 2_645 no
N7 H21 2.8981 . 2_645 no
N7 H14 2.6904 . . no
C4 C12 3.545(6) . 3_766 no
C4 C13 3.571(6) . 3_766 no
C6 C9 3.297(5) . 3_666 no
C6 C10 3.148(5) . 3_666 no
C9 C6 3.297(5) . 3_666 no
C10 C6 3.148(5) . 3_666 no
C11 Cl1 3.636(3) . 2_655 no
C12 C4 3.545(6) . 3_766 no
C12 Cl1 3.649(3) . 4_554 no
C13 C4 3.571(6) . 3_766 no
C6 H13 3.0987 . 4_555 no
C9 H6 2.6138 . 3_666 no
C9 H3 3.0187 . 3_766 no
C10 H3 3.0299 . 3_766 no
C10 H6 2.6228 . 3_666 no
C11 H6 3.0243 . 3_666 no
C12 H4 2.8984 . 3_766 no
C13 H10 3.0006 . 2_645 no
C14 H11 2.9335 . 2_645 no
C14 H6 3.0430 . 3_666 no
C20 H5 2.9780 . 3_666 no
C20 H5 2.8837 . 1_454 no
C20 H14 3.0862 . 2_655 no
C21 H5 2.8816 . 3_666 no
C21 H14 3.0414 . 2_655 no
C21 H5 2.9844 . 1_454 no
C22 H5 3.0302 . 1_454 no
C22 H5 2.8299 . 3_666 no
C22 H4 2.9900 . 1_454 no
H3 C9 3.0187 . 3_766 no
H3 C10 3.0299 . 3_766 no
H4 C22 2.9900 . 1_656 no
H4 C12 2.8984 . 3_766 no
H5 C22 3.0302 . 1_656 no
H5 C20 2.9780 . 3_666 no
H5 C21 2.8816 . 3_666 no
H5 C22 2.8299 . 3_666 no
H5 C20 2.8837 . 1_656 no
H5 C21 2.9844 . 1_656 no
H6 C10 2.6228 . 3_666 no
H6 C9 2.6138 . 3_666 no
H6 C14 3.0430 . 3_666 no
H6 H11 2.5449 . 4_565 no
H6 C11 3.0243 . 3_666 no
H10 Ru1 3.3750 . . no
H10 Cl1 2.9104 . 3_666 no
H10 C13 3.0006 . 2_655 no
H11 Cl1 2.9536 . 2_655 no
H11 H6 2.5449 . 4_564 no
H11 C14 2.9335 . 2_655 no
H12 Cl1 3.0625 . 4_554 no
H12 Cl1 3.0649 . 2_655 no
H13 C6 3.0987 . 4_554 no
H14 C21 3.0414 . 2_645 no
H14 N7 2.6904 . . no
H14 C20 3.0862 . 2_645 no
H20 N7 2.8270 . 2_655 no
H21 Cl1 2.9881 . 2_655 no
H21 N7 2.8981 . 2_655 no
H22 Cl1 2.8559 . 4_554 no

loop_
_geom_torsion_atom_site_label_1
_geom_torsion_atom_site_label_2
_geom_torsion_atom_site_label_3
_geom_torsion_atom_site_label_4
_geom_torsion
_geom_torsion_site_symmetry_1
_geom_torsion_site_symmetry_2
_geom_torsion_site_symmetry_3
_geom_torsion_site_symmetry_4
_geom_torsion_publ_flag
Cl1 Ru1 N1 C2 70.54(18) . . . . no
Cl1 Ru1 N1 C6 -105.1(2) . . . . no
N8 Ru1 N1 C2 -15.60(18) . . . . no
N8 Ru1 N1 C6 168.8(3) . . . . no
Cl1 Ru1 N1 C2 -109.46(18) 3_666 . . . no
Cl1 Ru1 N1 C6 74.9(2) 3_666 . . . no
N8 Ru1 N1 C2 164.40(18) 3_666 . . . no
N8 Ru1 N1 C6 -11.2(3) 3_666 . . . no
Cl1 Ru1 N8 N7 -73.1(2) . . . . no
Cl1 Ru1 N8 C9 96.1(2) . . . . no
N1 Ru1 N8 N7 16.9(2) . . . . no
N1 Ru1 N8 C9 -174.0(2) . . . . no
Cl1 Ru1 N8 N7 107.0(2) 3_666 . . . no
Cl1 Ru1 N8 C9 -83.9(2) 3_666 . . . no
N1 Ru1 N8 N7 -163.1(2) 3_666 . . . no
N1 Ru1 N8 C9 6.0(2) 3_666 . . . no
Ru1 N1 C2 N7 14.4(3) . . . . no
Ru1 N1 C2 C3 -170.7(3) . . . . no
C6 N1 C2 N7 -169.2(3) . . . . no
C6 N1 C2 C3 5.6(4) . . . . no
Ru1 N1 C6 C5 171.5(2) . . . . no
C2 N1 C6 C5 -4.0(4) . . . . no
C2 N7 N8 Ru1 -13.7(3) . . . . no
C2 N7 N8 C9 175.9(2) . . . . no
N8 N7 C2 N1 -1.3(4) . . . . no
N8 N7 C2 C3 -176.4(3) . . . . no
Ru1 N8 C9 C10 59.8(4) . . . . no
Ru1 N8 C9 C14 -117.7(3) . . . . no
N7 N8 C9 C10 -130.4(3) . . . . no
N7 N8 C9 C14 52.1(4) . . . . no
N7 C2 C3 C4 172.1(3) . . . . no
N1 C2 C3 C4 -2.6(5) . . . . no
C2 C3 C4 C5 -2.1(6) . . . . no
C3 C4 C5 C6 3.6(5) . . . . no
C4 C5 C6 N1 -0.5(5) . . . . no
N8 C9 C10 C11 -176.8(3) . . . . no
C10 C9 C14 C13 -2.7(6) . . . . no
C14 C9 C10 C11 0.7(6) . . . . no
N8 C9 C14 C13 174.8(3) . . . . no
C9 C10 C11 C12 2.1(6) . . . . no
C10 C11 C12 C13 -2.8(6) . . . . no
C11 C12 C13 C14 0.8(6) . . . . no
C12 C13 C14 C9 1.9(5) . . . . no
C22 C20 C21 C22 -0.2(5) 3_565 . . . no
C21 C20 C22 C21 0.2(5) . . 3_565 3_565 no
C20 C21 C22 C20 0.2(5) . . . 3_565 no
